data_2207677
loop_
_publ_author_name
'Diao, Chun-Hua'
'Fan, Zhi'
'Yu, Ming'
'Chen, Xin'
'Jing, Zuo-Liang'

_publ_section_title
;
 2-[4-(2-Formyl-6-methoxyphenoxy)butoxy]-3-methoxybenzaldehyde
;
_journal_coeditor_code TK6285
_journal_issue 12
_journal_name_full 'Acta Crystallographica Section E'
_journal_page_first o4067
_journal_page_last o4068
_journal_paper_doi 10.1107/S1600536805036317
_journal_volume 61
_journal_year 2005
_chemical_formula_iupac 'C20 H22 O6'
_chemical_formula_moiety 'C20 H22 O6'
_chemical_formula_sum 'C20 H22 O6'
_chemical_formula_weight 358.38
_chemical_name_systematic
;
2-[4-(2-Formyl-6-methoxyphenoxy)butoxy]-3-methoxybenzaldehyde
;
_space_group_IT_number 14
_symmetry_cell_setting monoclinic
_symmetry_space_group_name_Hall '-P 2ybc'
_symmetry_space_group_name_H-M 'P 1 21/c 1'
_atom_sites_solution_hydrogens geom
_atom_sites_solution_primary direct
_atom_sites_solution_secondary difmap
_audit_creation_method SHELXL-97
_cell_angle_alpha 90
_cell_angle_beta 93.171(10)
_cell_angle_gamma 90
_cell_formula_units_Z 2
_cell_length_a 7.068(4)
_cell_length_b 16.068(9)
_cell_length_c 7.745(4)
_cell_measurement_reflns_used 1571
_cell_measurement_temperature 294(2)
_cell_measurement_theta_max 24.7
_cell_measurement_theta_min 2.5
_cell_volume 878.2(8)
_computing_cell_refinement 'SAINT (Bruker, 1999)'
_computing_data_collection 'SMART (Bruker, 1999)'
_computing_data_reduction SAINT
_computing_molecular_graphics 'SHELXTL (Sheldrick, 1997b)'
_computing_publication_material SHELXTL
_computing_structure_refinement 'SHELXL97 (Sheldrick, 1997a)'
_computing_structure_solution 'SHELXS97 (Sheldrick, 1997a)'
_diffrn_ambient_temperature 294(2)
_diffrn_measured_fraction_theta_full 0.998
_diffrn_measured_fraction_theta_max 0.998
_diffrn_measurement_device_type 'Bruker SMART CCD area-detector'
_diffrn_measurement_method '\f and \w'
_diffrn_radiation_monochromator graphite
_diffrn_radiation_source 'fine-focus sealed tube'
_diffrn_radiation_type MoK\a
_diffrn_radiation_wavelength 0.71073
_diffrn_reflns_av_R_equivalents 0.033
_diffrn_reflns_av_sigmaI/netI 0.037
_diffrn_reflns_limit_h_max 8
_diffrn_reflns_limit_h_min -8
_diffrn_reflns_limit_k_max 19
_diffrn_reflns_limit_k_min -20
_diffrn_reflns_limit_l_max 6
_diffrn_reflns_limit_l_min -9
_diffrn_reflns_number 4812
_diffrn_reflns_theta_full 26.3
_diffrn_reflns_theta_max 26.3
_diffrn_reflns_theta_min 2.5
_diffrn_standards_decay_% 0
_diffrn_standards_number 0
_exptl_absorpt_coefficient_mu 0.100
_exptl_absorpt_correction_T_max 0.988
_exptl_absorpt_correction_T_min 0.967
_exptl_absorpt_correction_type multi-scan
_exptl_absorpt_process_details '(SADABS; Sheldrick, 1996)'
_exptl_crystal_colour colorless
_exptl_crystal_density_diffrn 1.355
_exptl_crystal_density_method 'not measured'
_exptl_crystal_description block
_exptl_crystal_F_000 380
_exptl_crystal_size_max 0.22
_exptl_crystal_size_mid 0.16
_exptl_crystal_size_min 0.12
_refine_diff_density_max 0.20
_refine_diff_density_min -0.17
_refine_ls_extinction_method none
_refine_ls_goodness_of_fit_ref 1.02
_refine_ls_hydrogen_treatment constr
_refine_ls_matrix_type full
_refine_ls_number_parameters 119
_refine_ls_number_reflns 1774
_refine_ls_number_restraints 0
_refine_ls_restrained_S_all 1.02
_refine_ls_R_factor_all 0.071
_refine_ls_R_factor_gt 0.041
_refine_ls_shift/su_max 0.001
_refine_ls_shift/su_mean 0.000
_refine_ls_structure_factor_coef Fsqd
_refine_ls_weighting_details 'calc w = 1/[\s^2^(Fo^2^)+(0.0497P)^2^+0.2229P] where P = (Fo^2^+2Fc^2^)/3'
_refine_ls_weighting_scheme calc
_refine_ls_wR_factor_gt 0.096
_refine_ls_wR_factor_ref 0.114
_reflns_number_gt 1179
_reflns_number_total 1774
_reflns_threshold_expression I>2\s(I)
_cod_data_source_file tk6285.cif
_cod_data_source_block I
_cod_depositor_comments
;
The following automatic conversions were performed:
'_symmetry_cell_setting' value 'Monoclinic' changed to 'monoclinic'
according to '/home/saulius/struct/CIF-dictionaries/cif_core.dic'
dictionary named 'cif_core.dic' version 2.4.1 from 2010-06-29.

Automatic conversion script
Id: cif_fix_enum 1527 2010-12-29 10:47:43Z saulius 

The following automatic conversions were performed:

'_symmetry_cell_setting' value 'Monoclinic' changed to 'monoclinic'
according to /home/saulius/struct/CIF-dictionaries/cif_core.dic
dictionary named 'cif_core.dic' version 2.4.1 from 2010-06-29.

Automatic conversion script
Id: cif_fix_values 1715 2011-07-08 13:25:40Z adriana 
;
_cod_original_cell_volume 878.1(8)
_cod_original_sg_symbol_H-M 'P 21/c'
_cod_database_code 2207677
_cod_database_fobs_code 2207677

loop_
_symmetry_equiv_pos_as_xyz
'x, y, z'
'-x, y+1/2, -z+1/2'
'-x, -y, -z'
'x, -y-1/2, z-1/2'

loop_
_atom_site_label
_atom_site_fract_x
_atom_site_fract_y
_atom_site_fract_z
_atom_site_U_iso_or_equiv
_atom_site_adp_type
_atom_site_calc_flag
_atom_site_refinement_flags
_atom_site_occupancy
_atom_site_type_symbol
O1 0.58221(17) 0.95118(7) 0.32891(17) 0.0483(4) Uani d . 1 O
O2 0.22559(15) 0.90857(7) 0.19655(15) 0.0373(3) Uani d . 1 O
O3 0.0705(2) 0.67350(9) 0.1027(3) 0.0770(5) Uani d . 1 O
C1 0.3646(2) 0.84893(10) 0.2231(2) 0.0329(4) Uani d . 1 C
C2 0.5467(2) 0.86905(11) 0.2942(2) 0.0362(4) Uani d . 1 C
C3 0.6767(2) 0.80577(11) 0.3275(2) 0.0443(5) Uani d . 1 C
H3 0.7977 0.8186 0.3730 0.053 Uiso calc R 1 H
C4 0.6283(3) 0.72369(12) 0.2937(3) 0.0487(5) Uani d . 1 C
H4 0.7172 0.6819 0.3163 0.058 Uiso calc R 1 H
C5 0.4508(3) 0.70354(11) 0.2273(2) 0.0440(5) Uani d . 1 C
H5 0.4190 0.6481 0.2064 0.053 Uiso calc R 1 H
C6 0.3174(2) 0.76609(10) 0.1911(2) 0.0359(4) Uani d . 1 C
C7 0.1287(3) 0.74368(13) 0.1176(3) 0.0501(5) Uani d . 1 C
H7 0.0484 0.7866 0.0800 0.060 Uiso calc R 1 H
C8 0.7523(3) 0.97046(12) 0.4299(3) 0.0512(5) Uani d . 1 C
H8A 0.7550 0.9397 0.5363 0.077 Uiso calc R 1 H
H8B 0.7559 1.0290 0.4547 0.077 Uiso calc R 1 H
H8C 0.8602 0.9556 0.3664 0.077 Uiso calc R 1 H
C9 0.2605(2) 0.97026(11) 0.0667(3) 0.0432(5) Uani d . 1 C
H9A 0.2899 0.9432 -0.0405 0.052 Uiso calc R 1 H
H9B 0.3676 1.0047 0.1047 0.052 Uiso calc R 1 H
C10 0.0860(2) 1.02328(10) 0.0381(2) 0.0381(4) Uani d . 1 C
H10A 0.1144 1.0687 -0.0387 0.046 Uiso calc R 1 H
H10B 0.0547 1.0473 0.1479 0.046 Uiso calc R 1 H

loop_
_atom_site_aniso_label
_atom_site_aniso_U_11
_atom_site_aniso_U_22
_atom_site_aniso_U_33
_atom_site_aniso_U_12
_atom_site_aniso_U_13
_atom_site_aniso_U_23
O1 0.0365(7) 0.0402(7) 0.0655(9) 0.0012(5) -0.0212(6) -0.0046(6)
O2 0.0250(6) 0.0388(7) 0.0476(7) 0.0052(5) -0.0031(5) 0.0078(5)
O3 0.0487(9) 0.0494(9) 0.1299(15) -0.0105(7) -0.0206(9) -0.0076(9)
C1 0.0271(8) 0.0374(9) 0.0338(9) 0.0056(7) -0.0029(7) 0.0027(7)
C2 0.0313(9) 0.0382(10) 0.0381(10) 0.0027(8) -0.0061(7) -0.0002(8)
C3 0.0279(9) 0.0480(11) 0.0555(12) 0.0051(8) -0.0126(8) -0.0007(9)
C4 0.0412(11) 0.0436(11) 0.0599(13) 0.0131(9) -0.0103(9) 0.0012(9)
C5 0.0440(11) 0.0354(10) 0.0518(12) 0.0022(8) -0.0036(9) 0.0000(8)
C6 0.0300(9) 0.0388(10) 0.0385(10) -0.0005(7) -0.0009(7) 0.0021(8)
C7 0.0374(10) 0.0436(11) 0.0682(14) -0.0014(9) -0.0088(9) -0.0016(10)
C8 0.0407(11) 0.0508(12) 0.0600(13) -0.0061(9) -0.0171(9) -0.0040(10)
C9 0.0286(9) 0.0481(11) 0.0522(11) 0.0013(8) -0.0046(8) 0.0136(9)
C10 0.0303(9) 0.0354(9) 0.0474(11) 0.0000(7) -0.0084(8) 0.0052(8)

loop_
_atom_type_symbol
_atom_type_description
_atom_type_scat_dispersion_real
_atom_type_scat_dispersion_imag
_atom_type_scat_source
C C 0.0033 0.0016 'International Tables Vol C Tables 4.2.6.8 and 6.1.1.4'
H H 0.0000 0.0000 'International Tables Vol C Tables 4.2.6.8 and 6.1.1.4'
O O 0.0106 0.0060 'International Tables Vol C Tables 4.2.6.8 and 6.1.1.4'

loop_
_geom_angle_atom_site_label_1
_geom_angle_atom_site_label_2
_geom_angle_atom_site_label_3
_geom_angle_site_symmetry_1
_geom_angle_site_symmetry_3
_geom_angle
_geom_angle_publ_flag
C2 O1 C8 . . 117.13(13) yes
C1 O2 C9 . . 115.68(13) yes
O2 C1 C2 . . 121.75(15) yes
O2 C1 C6 . . 118.46(15) yes
C6 C1 C2 . . 119.59(15) ?
O1 C2 C1 . . 116.88(14) yes
O1 C2 C3 . . 123.99(15) yes
C3 C2 C1 . . 119.11(16) ?
C4 C3 C2 . . 120.67(16) ?
C4 C3 H3 . . 119.7 ?
C2 C3 H3 . . 119.7 ?
C5 C4 C3 . . 120.56(17) ?
C5 C4 H4 . . 119.7 ?
C3 C4 H4 . . 119.7 ?
C4 C5 C6 . . 120.01(17) ?
C4 C5 H5 . . 120.0 ?
C6 C5 H5 . . 120.0 ?
C1 C6 C5 . . 120.05(16) ?
C1 C6 C7 . . 120.54(16) ?
C5 C6 C7 . . 119.41(16) ?
O3 C7 C6 . . 124.50(18) yes
O3 C7 H7 . . 117.8 ?
C6 C7 H7 . . 117.8 ?
O1 C8 H8A . . 109.5 ?
O1 C8 H8B . . 109.5 ?
H8A C8 H8B . . 109.5 ?
O1 C8 H8C . . 109.5 ?
H8A C8 H8C . . 109.5 ?
H8B C8 H8C . . 109.5 ?
O2 C9 C10 . . 108.73(14) yes
O2 C9 H9A . . 109.9 ?
C10 C9 H9A . . 109.9 ?
O2 C9 H9B . . 109.9 ?
C10 C9 H9B . . 109.9 ?
H9A C9 H9B . . 108.3 ?
C9 C10 C10 . 3_575 114.20(18) yes
C9 C10 H10A . . 108.7 ?
C10 C10 H10A 3_575 . 108.7 ?
C9 C10 H10B . . 108.7 ?
C10 C10 H10B 3_575 . 108.7 ?
H10A C10 H10B . . 107.6 ?

loop_
_geom_bond_atom_site_label_1
_geom_bond_atom_site_label_2
_geom_bond_site_symmetry_2
_geom_bond_distance
_geom_bond_publ_flag
O1 C2 . 1.367(2) yes
O1 C8 . 1.432(2) yes
O2 C1 . 1.3793(19) yes
O2 C9 . 1.443(2) yes
O3 C7 . 1.204(2) yes
C1 C6 . 1.391(2) ?
C1 C2 . 1.409(2) ?
C2 C3 . 1.385(2) ?
C3 C4 . 1.384(3) ?
C3 H3 . 0.9300 ?
C4 C5 . 1.368(3) ?
C4 H4 . 0.9300 ?
C5 C6 . 1.396(2) ?
C5 H5 . 0.9300 ?
C6 C7 . 1.466(3) ?
C7 H7 . 0.9300 ?
C8 H8A . 0.9600 ?
C8 H8B . 0.9600 ?
C8 H8C . 0.9600 ?
C9 C10 . 1.505(2) ?
C9 H9A . 0.9700 ?
C9 H9B . 0.9700 ?
C10 C10 3_575 1.518(3) ?
C10 H10A . 0.9700 ?
C10 H10B . 0.9700 ?

loop_
_geom_hbond_atom_site_label_D
_geom_hbond_atom_site_label_H
_geom_hbond_atom_site_label_A
_geom_hbond_site_symmetry_A
_geom_hbond_distance_DH
_geom_hbond_distance_HA
_geom_hbond_distance_DA
_geom_hbond_angle_DHA
_geom_hbond_publ_flag
C3 H3 O3 4_676 0.93 2.55 3.427(3) 157 no

loop_
_geom_torsion_atom_site_label_1
_geom_torsion_atom_site_label_2
_geom_torsion_atom_site_label_3
_geom_torsion_atom_site_label_4
_geom_torsion_site_symmetry_4
_geom_torsion
C9 O2 C1 C6 . -118.26(17)
C9 O2 C1 C2 . 66.9(2)
C8 O1 C2 C3 . -10.1(3)
C8 O1 C2 C1 . 168.66(16)
O2 C1 C2 O1 . -2.7(2)
C6 C1 C2 O1 . -177.54(15)
O2 C1 C2 C3 . 176.13(15)
C6 C1 C2 C3 . 1.3(3)
O1 C2 C3 C4 . 177.96(17)
C1 C2 C3 C4 . -0.8(3)
C2 C3 C4 C5 . -0.2(3)
C3 C4 C5 C6 . 0.8(3)
O2 C1 C6 C5 . -175.76(15)
C2 C1 C6 C5 . -0.8(3)
O2 C1 C6 C7 . 4.9(2)
C2 C1 C6 C7 . 179.83(16)
C4 C5 C6 C1 . -0.3(3)
C4 C5 C6 C7 . 179.11(18)
C1 C6 C7 O3 . -172.0(2)
C5 C6 C7 O3 . 8.6(3)
C1 O2 C9 C10 . 172.81(14)
O2 C9 C10 C10 3_575 -65.1(2)
